data_4318558
loop_
_publ_author_name
'Zengquan Qin'
'Michael C. Jennings'
'Richard J. Puddephatt'
'Kenneth W. Muir'

_publ_section_title
;
 Self-Assembly of Polymer and Sheet Structures in Palladium(II) Complexes
 Containing Carboxylic Acid Substituents
;
_journal_name_full 'Inorganic Chemistry'
_journal_page_first 5174
_journal_page_last 5186
_journal_paper_doi 10.1021/ic020239b
_journal_volume 41
_journal_year 2002
_chemical_formula_sum 'C16 H18 Cl2 N2 O10 Pd'
_chemical_formula_weight 575.62
_chemical_name_systematic
;
  ?
;
_space_group_IT_number 2
_symmetry_cell_setting triclinic
_symmetry_space_group_name_Hall '-P 1'
_symmetry_space_group_name_H-M 'P -1'
_atom_sites_solution_hydrogens geom
_atom_sites_solution_primary direct
_atom_sites_solution_secondary difmap
_audit_creation_method SHELXL-97
_cell_angle_alpha 97.815(6)
_cell_angle_beta 99.871(6)
_cell_angle_gamma 100.030(6)
_cell_formula_units_Z 1
_cell_length_a 4.9006(4)
_cell_length_b 7.9416(9)
_cell_length_c 14.2851(15)
_cell_measurement_temperature 215(2)
_cell_volume 531.42(9)
_computing_cell_refinement 'Nonius DENZO'
_computing_data_collection 'Nonius COLLECT'
_computing_data_reduction 'Nonius DENZO'
_computing_molecular_graphics 'Bruker SHELXTL'
_computing_publication_material 'Bruker SHELXTL'
_computing_structure_refinement 'SHELXL-97 (Sheldrick, 1997)'
_computing_structure_solution 'SHELXS-97 (Sheldrick, 1990)'
_diffrn_ambient_temperature 215(2)
_diffrn_measured_fraction_theta_full 0.983
_diffrn_measured_fraction_theta_max 0.983
_diffrn_measurement_device_type 'Nonius Kappa CCD'
_diffrn_measurement_method 'phi/omega scans'
_diffrn_radiation_monochromator graphite
_diffrn_radiation_source 'fine-focus sealed tube'
_diffrn_radiation_type MoK\a
_diffrn_radiation_wavelength 0.71073
_diffrn_reflns_av_R_equivalents 0.0620
_diffrn_reflns_av_sigmaI/netI 0.0860
_diffrn_reflns_limit_h_max 6
_diffrn_reflns_limit_h_min 0
_diffrn_reflns_limit_k_max 11
_diffrn_reflns_limit_k_min -11
_diffrn_reflns_limit_l_max 19
_diffrn_reflns_limit_l_min -20
_diffrn_reflns_number 6582
_diffrn_reflns_theta_full 30.05
_diffrn_reflns_theta_max 30.05
_diffrn_reflns_theta_min 3.60
_exptl_absorpt_coefficient_mu 1.181
_exptl_absorpt_correction_T_max 0.8245
_exptl_absorpt_correction_T_min 0.7729
_exptl_absorpt_correction_type Scalepack
_exptl_crystal_colour colourless
_exptl_crystal_density_diffrn 1.799
_exptl_crystal_density_method 'not measured'
_exptl_crystal_description block
_exptl_crystal_F_000 288
_exptl_crystal_size_max 0.23
_exptl_crystal_size_mid 0.22
_exptl_crystal_size_min 0.17
_refine_diff_density_max 0.528
_refine_diff_density_min -1.188
_refine_diff_density_rms 0.122
_refine_ls_extinction_method none
_refine_ls_goodness_of_fit_ref 1.038
_refine_ls_hydrogen_treatment mixed
_refine_ls_matrix_type full
_refine_ls_number_parameters 146
_refine_ls_number_reflns 3043
_refine_ls_number_restraints 0
_refine_ls_restrained_S_all 1.038
_refine_ls_R_factor_all 0.0744
_refine_ls_R_factor_gt 0.0516
_refine_ls_shift/su_max 0.013
_refine_ls_shift/su_mean 0.000
_refine_ls_structure_factor_coef Fsqd
_refine_ls_weighting_details 'calc w=1/[\s^2^(Fo^2^)+(0.0000P)^2^+0.7578P] where P=(Fo^2^+2Fc^2^)/3'
_refine_ls_weighting_scheme calc
_refine_ls_wR_factor_gt 0.0985
_refine_ls_wR_factor_ref 0.1085
_reflns_number_gt 2407
_reflns_number_total 3043
_reflns_threshold_expression >2sigma(I)
_cod_data_source_file ic020239b_07.cif
_cod_data_source_block complex9
_cod_depositor_comments
;
The following automatic conversions were performed:

'_symmetry_cell_setting' value 'Triclinic' changed to 'triclinic'
according to the built-in table from CIF Core dictionary named
'cif_core.dic' version 2.4.1 from 2010-06-29.

Automatic conversion script
Id: cif_fix_values 1646 2011-03-28 12:23:43Z adriana 
;
_cod_database_code 4318558

loop_
_symmetry_equiv_pos_as_xyz
'x, y, z'
'-x, -y, -z'

loop_
_atom_site_label
_atom_site_type_symbol
_atom_site_fract_x
_atom_site_fract_y
_atom_site_fract_z
_atom_site_U_iso_or_equiv
_atom_site_adp_type
_atom_site_occupancy
_atom_site_symmetry_multiplicity
_atom_site_calc_flag
_atom_site_refinement_flags
_atom_site_disorder_assembly
_atom_site_disorder_group
Pd Pd 0.0000 0.0000 0.0000 0.02950(14) Uani 1 2 d S . .
Cl Cl -0.20974(19) 0.19806(12) 0.07945(7) 0.0378(2) Uani 1 1 d . . .
N1 N 0.0052(6) 0.1296(4) -0.1110(2) 0.0315(7) Uani 1 1 d . . .
C2 C -0.2072(7) 0.0865(5) -0.1893(3) 0.0348(8) Uani 1 1 d . . .
H2A H -0.3615 -0.0031 -0.1905 0.042 Uiso 1 1 calc R . .
C3 C -0.2038(7) 0.1708(5) -0.2677(3) 0.0338(8) Uani 1 1 d . . .
C4 C 0.0222(8) 0.3040(5) -0.2658(3) 0.0340(8) Uani 1 1 d . . .
H4A H 0.0277 0.3640 -0.3181 0.041 Uiso 1 1 calc R . .
C5 C 0.2400(7) 0.3470(5) -0.1853(3) 0.0306(7) Uani 1 1 d . . .
C6 C 0.2247(7) 0.2583(5) -0.1096(2) 0.0299(7) Uani 1 1 d . . .
H6A H 0.3725 0.2886 -0.0551 0.036 Uiso 1 1 calc R . .
C7 C 0.4888(8) 0.4878(5) -0.1838(3) 0.0357(8) Uani 1 1 d . . .
O8 O 0.5063(7) 0.5666(4) -0.2486(2) 0.0564(9) Uani 1 1 d . . .
O9 O 0.6850(6) 0.5092(4) -0.1039(2) 0.0406(7) Uani 1 1 d . . .
H9A H 0.8216 0.5855 -0.1063 0.061 Uiso 1 1 calc R . .
C10 C -0.4501(8) 0.1211(5) -0.3507(3) 0.0382(9) Uani 1 1 d . . .
O11 O -0.6554(6) 0.0138(4) -0.3479(2) 0.0565(9) Uani 1 1 d . . .
O12 O -0.4202(7) 0.2038(5) -0.4210(2) 0.0583(9) Uani 1 1 d . . .
H12A H -0.5741 0.1873 -0.4592 0.087 Uiso 1 1 calc R . .
C20 C -1.1397(16) -0.3171(9) -0.4046(6) 0.107(3) Uani 1 1 d . . .
H20A H -0.9701 -0.3611 -0.4112 0.161 Uiso 1 1 calc R . .
H20B H -1.3050 -0.4069 -0.4339 0.161 Uiso 1 1 calc R . .
H20C H -1.1401 -0.2835 -0.3368 0.161 Uiso 1 1 calc R . .
O21 O -1.1454(7) -0.1765(5) -0.4495(3) 0.0773(13) Uani 1 1 d . . .
H21A H -1.0054 -0.0990 -0.4238 0.116 Uiso 1 1 calc R . .

loop_
_atom_site_aniso_label
_atom_site_aniso_U_11
_atom_site_aniso_U_22
_atom_site_aniso_U_33
_atom_site_aniso_U_23
_atom_site_aniso_U_13
_atom_site_aniso_U_12
Pd 0.0270(2) 0.0287(2) 0.0289(2) 0.00522(15) -0.00207(15) 0.00233(14)
Cl 0.0356(5) 0.0345(5) 0.0412(5) 0.0053(4) 0.0042(4) 0.0060(4)
N1 0.0281(14) 0.0338(16) 0.0301(15) 0.0038(12) 0.0003(12) 0.0059(12)
C2 0.0275(17) 0.036(2) 0.0342(19) 0.0015(15) -0.0046(15) 0.0025(14)
C3 0.0288(17) 0.040(2) 0.0282(18) 0.0023(15) -0.0031(15) 0.0057(15)
C4 0.0345(18) 0.036(2) 0.0316(19) 0.0064(15) 0.0027(16) 0.0114(15)
C5 0.0310(17) 0.0290(18) 0.0297(17) 0.0035(14) 0.0019(14) 0.0061(14)
C6 0.0265(16) 0.0312(18) 0.0270(17) 0.0024(14) -0.0034(14) 0.0035(13)
C7 0.0334(18) 0.036(2) 0.038(2) 0.0064(16) 0.0065(16) 0.0064(15)
O8 0.0512(18) 0.063(2) 0.0522(19) 0.0255(16) 0.0067(15) -0.0040(15)
O9 0.0337(14) 0.0390(16) 0.0419(15) 0.0052(12) 0.0004(12) -0.0031(11)
C10 0.0358(19) 0.044(2) 0.0312(19) 0.0028(16) -0.0006(16) 0.0080(17)
O11 0.0414(16) 0.066(2) 0.0493(18) 0.0076(16) -0.0089(15) -0.0046(15)
O12 0.0518(18) 0.075(2) 0.0380(16) 0.0195(16) -0.0143(15) -0.0003(16)
C20 0.097(5) 0.094(5) 0.111(6) 0.063(5) -0.028(4) -0.023(4)
O21 0.057(2) 0.085(3) 0.073(2) 0.044(2) -0.0274(19) -0.0160(19)

loop_
_atom_type_symbol
_atom_type_description
_atom_type_scat_dispersion_real
_atom_type_scat_dispersion_imag
_atom_type_scat_source
C C 0.0033 0.0016 'International Tables Vol C Tables 4.2.6.8 and 6.1.1.4'
H H 0.0000 0.0000 'International Tables Vol C Tables 4.2.6.8 and 6.1.1.4'
N N 0.0061 0.0033 'International Tables Vol C Tables 4.2.6.8 and 6.1.1.4'
O O 0.0106 0.0060 'International Tables Vol C Tables 4.2.6.8 and 6.1.1.4'
Cl Cl 0.1484 0.1585 'International Tables Vol C Tables 4.2.6.8 and 6.1.1.4'
Pd Pd -0.9988 1.0072 'International Tables Vol C Tables 4.2.6.8 and 6.1.1.4'

loop_
_geom_angle_atom_site_label_1
_geom_angle_atom_site_label_2
_geom_angle_atom_site_label_3
_geom_angle
_geom_angle_site_symmetry_1
_geom_angle_site_symmetry_3
_geom_angle_publ_flag
N1 Pd N1 180.00(16) 2 . ?
N1 Pd Cl 88.34(9) 2 . ?
N1 Pd Cl 91.66(9) . . ?
N1 Pd Cl 91.66(9) 2 2 ?
N1 Pd Cl 88.34(9) . 2 ?
Cl Pd Cl 180.00(5) . 2 ?
C6 N1 C2 118.8(3) . . ?
C6 N1 Pd 120.3(2) . . ?
C2 N1 Pd 120.8(3) . . ?
N1 C2 C3 121.8(3) . . ?
C2 C3 C4 119.2(3) . . ?
C2 C3 C10 119.1(3) . . ?
C4 C3 C10 121.6(3) . . ?
C3 C4 C5 118.7(4) . . ?
C6 C5 C4 119.4(3) . . ?
C6 C5 C7 121.6(3) . . ?
C4 C5 C7 119.0(3) . . ?
N1 C6 C5 122.2(3) . . ?
O8 C7 O9 125.2(4) . . ?
O8 C7 C5 122.7(3) . . ?
O9 C7 C5 112.0(3) . . ?
O11 C10 O12 125.5(4) . . ?
O11 C10 C3 120.7(4) . . ?
O12 C10 C3 113.8(4) . . ?

loop_
_geom_bond_atom_site_label_1
_geom_bond_atom_site_label_2
_geom_bond_distance
_geom_bond_site_symmetry_2
_geom_bond_publ_flag
Pd N1 2.005(3) 2 ?
Pd N1 2.005(3) . ?
Pd Cl 2.3013(10) . ?
Pd Cl 2.3013(10) 2 ?
N1 C6 1.344(4) . ?
N1 C2 1.351(4) . ?
C2 C3 1.382(5) . ?
C3 C4 1.385(5) . ?
C3 C10 1.495(5) . ?
C4 C5 1.387(5) . ?
C5 C6 1.374(5) . ?
C5 C7 1.499(5) . ?
C7 O8 1.192(5) . ?
C7 O9 1.330(4) . ?
C10 O11 1.210(5) . ?
C10 O12 1.288(5) . ?
C20 O21 1.364(7) . ?
